data_1516106
loop_
_publ_author_name
'Li, Xiao-Jing'
'Qiao, Jin-Bao'
'Sun, Jian'
'Li, Xue-Qiang'
'Gu, Peiming'

_publ_section_title
;
 Intramolecular Schmidt Reaction of Acyl Chlorides with Alkyl Azides:
 Capture of N-Acyliminium Ion Intermediates with Aromatic rings.
;
_journal_issue 11
_journal_name_full 'Organic letters'
_journal_page_first 2865
_journal_page_last 2867
_journal_paper_doi 10.1021/ol501058a
_journal_volume 16
_journal_year 2014
_chemical_formula_moiety 'C13 H15 N O'
_chemical_formula_sum 'C13 H15 N O'
_chemical_formula_weight 201.26
_chemical_name_systematic
;
 ?
;
_space_group_crystal_system monoclinic
_space_group_IT_number 15
_space_group_name_Hall '-C 2yc'
_space_group_name_H-M_alt 'C 1 2/c 1'
_symmetry_space_group_name_Hall '-C 2yc'
_symmetry_space_group_name_H-M 'C 1 2/c 1'
_atom_sites_solution_hydrogens geom
_audit_creation_date 2014-05-05
_audit_creation_method
;
Olex2 1.2
(compiled 2014.03.20 svn.r2914 for OlexSys, GUI svn.r4816)
;
_cell_angle_alpha 90
_cell_angle_beta 101.523(7)
_cell_angle_gamma 90
_cell_formula_units_Z 8
_cell_length_a 14.0539(10)
_cell_length_b 11.3580(8)
_cell_length_c 13.4342(10)
_cell_measurement_reflns_used 2349
_cell_measurement_temperature 294.1(4)
_cell_measurement_theta_max 28.4540
_cell_measurement_theta_min 3.5850
_cell_volume 2101.2(3)
_computing_cell_refinement
;
CrysAlisPro, Agilent Technologies,
Version 1.171.36.28 (release 01-02-2013 CrysAlis171 .NET)
(compiled Feb  1 2013,16:14:44)
;
_computing_data_collection
;
CrysAlisPro, Agilent Technologies,
Version 1.171.36.28 (release 01-02-2013 CrysAlis171 .NET)
(compiled Feb  1 2013,16:14:44)
;
_computing_data_reduction
;
CrysAlisPro, Agilent Technologies,
Version 1.171.36.28 (release 01-02-2013 CrysAlis171 .NET)
(compiled Feb  1 2013,16:14:44)
;
_computing_molecular_graphics 'Olex2 (Dolomanov et al., 2009)'
_computing_publication_material 'Olex2 (Dolomanov et al., 2009)'
_computing_structure_refinement 'ShelXL (Sheldrick, 2008)'
_diffrn_ambient_temperature 294.1(4)
_diffrn_detector_area_resol_mean 16.0733
_diffrn_measured_fraction_theta_full 0.997
_diffrn_measured_fraction_theta_max 0.893
_diffrn_measurement_device_type 'SuperNova, Dual, Cu at zero, Eos'
_diffrn_measurement_method '\w scans'
_diffrn_orient_matrix_UB_11 -0.0060307000
_diffrn_orient_matrix_UB_12 -0.0550714000
_diffrn_orient_matrix_UB_13 0.0227288000
_diffrn_orient_matrix_UB_21 -0.0194615000
_diffrn_orient_matrix_UB_22 -0.0239994000
_diffrn_orient_matrix_UB_23 -0.0485120000
_diffrn_orient_matrix_UB_31 0.0474196000
_diffrn_orient_matrix_UB_32 -0.0168810000
_diffrn_orient_matrix_UB_33 -0.0052262000
_diffrn_radiation_monochromator mirror
_diffrn_radiation_type MoK\a
_diffrn_radiation_wavelength 0.71073
_diffrn_reflns_av_R_equivalents 0.0207
_diffrn_reflns_av_unetI/netI 0.0273
_diffrn_reflns_Laue_measured_fraction_full 0.997
_diffrn_reflns_Laue_measured_fraction_max 0.893
_diffrn_reflns_limit_h_max 11
_diffrn_reflns_limit_h_min -18
_diffrn_reflns_limit_k_max 14
_diffrn_reflns_limit_k_min -14
_diffrn_reflns_limit_l_max 17
_diffrn_reflns_limit_l_min -14
_diffrn_reflns_number 5098
_diffrn_reflns_point_group_measured_fraction_full 0.997
_diffrn_reflns_point_group_measured_fraction_max 0.893
_diffrn_reflns_theta_full 25.242
_diffrn_reflns_theta_max 28.600
_diffrn_reflns_theta_min 3.095
_diffrn_source 'SuperNova (Mo) X-ray Source'
_exptl_absorpt_coefficient_mu 0.080
_exptl_absorpt_correction_T_max 1.00000
_exptl_absorpt_correction_T_min 0.73479
_exptl_absorpt_correction_type multi-scan
_exptl_absorpt_process_details
;
CrysAlisPro, Agilent Technologies,
Version 1.171.36.28 (release 01-02-2013 CrysAlis171 .NET)
(compiled Feb  1 2013,16:14:44)
Empirical absorption correction using spherical harmonics,
 implemented in SCALE3 ABSPACK scaling algorithm.
;
_exptl_crystal_colour 'clear light yellow'
_exptl_crystal_colour_lustre clear
_exptl_crystal_colour_modifier light
_exptl_crystal_colour_primary yellow
_exptl_crystal_density_diffrn 1.272
_exptl_crystal_description block
_exptl_crystal_F_000 864
_exptl_crystal_size_max 0.34
_exptl_crystal_size_mid 0.31
_exptl_crystal_size_min 0.26
_refine_diff_density_max 0.273
_refine_diff_density_min -0.292
_refine_diff_density_rms 0.050
_refine_ls_extinction_coef 0.0172(13)
_refine_ls_extinction_expression Fc^*^=kFc[1+0.001xFc^2^\l^3^/sin(2\q)]^-1/4^
_refine_ls_extinction_method SHELXL
_refine_ls_goodness_of_fit_ref 1.040
_refine_ls_hydrogen_treatment constr
_refine_ls_matrix_type full
_refine_ls_number_parameters 137
_refine_ls_number_reflns 2410
_refine_ls_number_restraints 0
_refine_ls_restrained_S_all 1.040
_refine_ls_R_factor_all 0.0589
_refine_ls_R_factor_gt 0.0483
_refine_ls_shift/su_max 0.000
_refine_ls_shift/su_mean 0.000
_refine_ls_structure_factor_coef Fsqd
_refine_ls_weighting_details
;
 w=1/[\s^2^(Fo^2^)+(0.0483P)^2^+1.4748P]
 where P=(Fo^2^+2Fc^2^)/3
;
_refine_ls_weighting_scheme calc
_refine_ls_wR_factor_gt 0.1180
_refine_ls_wR_factor_ref 0.1270
_reflns_Friedel_coverage 0.000
_reflns_number_gt 1974
_reflns_number_total 2410
_reflns_threshold_expression 'I > 2\s(I)'
_cod_data_source_file ol501058a_si_003.cif
_cod_data_source_block gupm0624_2
_cod_depositor_comments 'Adding full bibliography for 1516106.cif.'
_cod_database_code 1516106
_shelxl_version_number 2013-2
_shelx_space_group_comment
;
The symmetry employed for this shelxl refinement is uniquely defined
by the following loop, which should always be used as a source of
symmetry information in preference to the above space-group names.
They are only intended as comments.
;
_reflns_odcompleteness_completeness 99.65
_reflns_odcompleteness_iscentric 1
_reflns_odcompleteness_theta 26.32
_olex2_refinement_description
;
1. Fixed Uiso
 At 1.2 times of:
  All C(H) groups, All C(H,H) groups
2.a Ternary CH refined with riding coordinates:
 C1(H1)
2.b Secondary CH2 refined with riding coordinates:
 C2(H2A,H2B), C3(H3A,H3B), C10(H10A,H10B), C12(H12A,H12B), C13(H13A,H13B)
2.c Aromatic/amide H refined with riding coordinates:
 C5(H5), C6(H6), C7(H7), C8(H8)
;

loop_
_space_group_symop_operation_xyz
'x, y, z'
'-x, y, -z+1/2'
'x+1/2, y+1/2, z'
'-x+1/2, y+1/2, -z+1/2'
'-x, -y, -z'
'x, -y, z-1/2'
'-x+1/2, -y+1/2, -z'
'x+1/2, -y+1/2, z-1/2'

loop_
_atom_site_label
_atom_site_type_symbol
_atom_site_fract_x
_atom_site_fract_y
_atom_site_fract_z
_atom_site_U_iso_or_equiv
_atom_site_adp_type
_atom_site_occupancy
_atom_site_site_symmetry_order
_atom_site_calc_flag
_atom_site_refinement_flags_posn
O1 O 0.76752(10) 0.43604(11) 0.10268(10) 0.0583(4) Uani 1 1 d .
N1 N 0.72902(9) 0.27535(11) 0.18859(10) 0.0383(3) Uani 1 1 d .
C1 C 0.76051(10) 0.15457(14) 0.21389(12) 0.0398(4) Uani 1 1 d .
H1 H 0.7640 0.1413 0.2866 0.048 Uiso 1 1 calc R
C2 C 0.69257(10) 0.06420(13) 0.15344(11) 0.0368(3) Uani 1 1 d .
H2A H 0.7188 -0.0139 0.1706 0.044 Uiso 1 1 calc R
H2B H 0.6907 0.0767 0.0816 0.044 Uiso 1 1 calc R
C3 C 0.58846(10) 0.06885(13) 0.17228(11) 0.0364(3) Uani 1 1 d .
H3A H 0.5574 -0.0062 0.1525 0.044 Uiso 1 1 calc R
H3B H 0.5915 0.0784 0.2446 0.044 Uiso 1 1 calc R
C4 C 0.52541(10) 0.16552(13) 0.11700(10) 0.0327(3) Uani 1 1 d .
C5 C 0.44004(11) 0.13762(15) 0.04879(12) 0.0423(4) Uani 1 1 d .
H5 H 0.4227 0.0590 0.0378 0.051 Uiso 1 1 calc R
C6 C 0.38053(12) 0.22380(18) -0.00296(13) 0.0511(5) Uani 1 1 d .
H6 H 0.3239 0.2027 -0.0480 0.061 Uiso 1 1 calc R
C7 C 0.40480(12) 0.34079(17) 0.01197(13) 0.0509(4) Uani 1 1 d .
H7 H 0.3652 0.3991 -0.0230 0.061 Uiso 1 1 calc R
C8 C 0.48916(11) 0.37018(15) 0.07991(12) 0.0426(4) Uani 1 1 d .
H8 H 0.5059 0.4491 0.0903 0.051 Uiso 1 1 calc R
C9 C 0.54934(10) 0.28457(13) 0.13282(10) 0.0332(3) Uani 1 1 d .
C10 C 0.63829(10) 0.32093(14) 0.20926(12) 0.0399(4) Uani 1 1 d .
H10A H 0.6417 0.4062 0.2111 0.048 Uiso 1 1 calc R
H10B H 0.6313 0.2942 0.2760 0.048 Uiso 1 1 calc R
C11 C 0.78476(11) 0.33641(15) 0.13626(11) 0.0402(4) Uani 1 1 d .
C12 C 0.87044(13) 0.26010(18) 0.12718(16) 0.0582(5) Uani 1 1 d .
H12A H 0.8674 0.2372 0.0570 0.070 Uiso 1 1 calc R
H12B H 0.9308 0.3018 0.1513 0.070 Uiso 1 1 calc R
C13 C 0.86368(13) 0.15367(18) 0.19198(18) 0.0614(5) Uani 1 1 d .
H13A H 0.9116 0.1579 0.2548 0.074 Uiso 1 1 calc R
H13B H 0.8747 0.0823 0.1563 0.074 Uiso 1 1 calc R

loop_
_atom_site_aniso_label
_atom_site_aniso_U_11
_atom_site_aniso_U_22
_atom_site_aniso_U_33
_atom_site_aniso_U_23
_atom_site_aniso_U_13
_atom_site_aniso_U_12
O1 0.0652(8) 0.0475(8) 0.0659(8) 0.0094(6) 0.0218(6) -0.0016(6)
N1 0.0289(6) 0.0384(7) 0.0477(7) -0.0022(6) 0.0081(5) -0.0029(5)
C1 0.0306(7) 0.0435(9) 0.0439(8) 0.0053(7) 0.0039(6) 0.0012(6)
C2 0.0369(8) 0.0342(8) 0.0396(8) 0.0035(6) 0.0083(6) 0.0036(6)
C3 0.0355(7) 0.0353(8) 0.0389(8) 0.0031(6) 0.0081(6) -0.0046(6)
C4 0.0303(7) 0.0367(8) 0.0327(7) 0.0001(6) 0.0100(5) -0.0021(6)
C5 0.0352(8) 0.0467(9) 0.0438(8) -0.0050(7) 0.0049(6) -0.0057(7)
C6 0.0353(8) 0.0683(12) 0.0459(9) -0.0020(8) -0.0013(7) 0.0009(8)
C7 0.0431(9) 0.0598(11) 0.0485(9) 0.0106(8) 0.0058(7) 0.0126(8)
C8 0.0411(8) 0.0390(9) 0.0505(9) 0.0037(7) 0.0160(7) 0.0026(7)
C9 0.0288(7) 0.0386(8) 0.0345(7) -0.0015(6) 0.0117(5) -0.0001(6)
C10 0.0336(7) 0.0402(8) 0.0467(8) -0.0111(7) 0.0097(6) -0.0022(6)
C11 0.0388(8) 0.0438(9) 0.0378(8) -0.0032(7) 0.0073(6) -0.0049(7)
C12 0.0446(10) 0.0702(13) 0.0656(11) 0.0085(10) 0.0250(9) 0.0042(9)
C13 0.0323(8) 0.0595(12) 0.0931(15) 0.0111(11) 0.0141(9) 0.0050(8)

loop_
_atom_type_symbol
_atom_type_description
_atom_type_scat_dispersion_real
_atom_type_scat_dispersion_imag
_atom_type_scat_source
C C 0.0033 0.0016 'International Tables Vol C Tables 4.2.6.8 and 6.1.1.4'
H H 0.0000 0.0000 'International Tables Vol C Tables 4.2.6.8 and 6.1.1.4'
N N 0.0061 0.0033 'International Tables Vol C Tables 4.2.6.8 and 6.1.1.4'
O O 0.0106 0.0060 'International Tables Vol C Tables 4.2.6.8 and 6.1.1.4'

loop_
_geom_angle_atom_site_label_1
_geom_angle_atom_site_label_2
_geom_angle_atom_site_label_3
_geom_angle
C10 N1 C1 121.78(12)
C11 N1 C1 115.15(12)
C11 N1 C10 122.75(14)
N1 C1 H1 109.2
N1 C1 C2 112.38(12)
N1 C1 C13 102.44(12)
C2 C1 H1 109.2
C2 C1 C13 114.14(14)
C13 C1 H1 109.2
C1 C2 H2A 108.8
C1 C2 H2B 108.8
C1 C2 C3 113.95(12)
H2A C2 H2B 107.7
C3 C2 H2A 108.8
C3 C2 H2B 108.8
C2 C3 H3A 108.4
C2 C3 H3B 108.4
H3A C3 H3B 107.5
C4 C3 C2 115.41(11)
C4 C3 H3A 108.4
C4 C3 H3B 108.4
C5 C4 C3 120.13(13)
C5 C4 C9 117.97(14)
C9 C4 C3 121.90(13)
C4 C5 H5 119.2
C6 C5 C4 121.68(16)
C6 C5 H5 119.2
C5 C6 H6 119.9
C7 C6 C5 120.21(15)
C7 C6 H6 119.9
C6 C7 H7 120.5
C6 C7 C8 118.90(16)
C8 C7 H7 120.5
C7 C8 H8 119.2
C7 C8 C9 121.51(16)
C9 C8 H8 119.2
C4 C9 C10 120.62(13)
C8 C9 C4 119.73(14)
C8 C9 C10 119.63(14)
N1 C10 C9 114.32(12)
N1 C10 H10A 108.7
N1 C10 H10B 108.7
C9 C10 H10A 108.7
C9 C10 H10B 108.7
H10A C10 H10B 107.6
O1 C11 N1 125.18(15)
O1 C11 C12 127.14(15)
N1 C11 C12 107.68(14)
C11 C12 H12A 110.6
C11 C12 H12B 110.6
H12A C12 H12B 108.7
C13 C12 C11 105.75(14)
C13 C12 H12A 110.6
C13 C12 H12B 110.6
C1 C13 H13A 110.5
C1 C13 H13B 110.5
C12 C13 C1 106.07(14)
C12 C13 H13A 110.5
C12 C13 H13B 110.5
H13A C13 H13B 108.7

loop_
_geom_bond_atom_site_label_1
_geom_bond_atom_site_label_2
_geom_bond_distance
O1 C11 1.224(2)
N1 C1 1.461(2)
N1 C10 1.4535(18)
N1 C11 1.345(2)
C1 H1 0.9800
C1 C2 1.522(2)
C1 C13 1.536(2)
C2 H2A 0.9700
C2 H2B 0.9700
C2 C3 1.535(2)
C3 H3A 0.9700
C3 H3B 0.9700
C3 C4 1.510(2)
C4 C5 1.393(2)
C4 C9 1.399(2)
C5 H5 0.9300
C5 C6 1.381(2)
C6 H6 0.9300
C6 C7 1.377(3)
C7 H7 0.9300
C7 C8 1.385(2)
C8 H8 0.9300
C8 C9 1.388(2)
C9 C10 1.508(2)
C10 H10A 0.9700
C10 H10B 0.9700
C11 C12 1.508(2)
C12 H12A 0.9700
C12 H12B 0.9700
C12 C13 1.504(3)
C13 H13A 0.9700
C13 H13B 0.9700

loop_
_geom_torsion_atom_site_label_1
_geom_torsion_atom_site_label_2
_geom_torsion_atom_site_label_3
_geom_torsion_atom_site_label_4
_geom_torsion
O1 C11 C12 C13 173.11(18)
N1 C1 C2 C3 -61.51(17)
N1 C1 C13 C12 -16.8(2)
N1 C11 C12 C13 -6.9(2)
C1 N1 C10 C9 -79.27(18)
C1 N1 C11 O1 175.38(15)
C1 N1 C11 C12 -4.59(19)
C1 C2 C3 C4 78.95(16)
C2 C1 C13 C12 104.91(18)
C2 C3 C4 C5 120.17(15)
C2 C3 C4 C9 -60.60(18)
C3 C4 C5 C6 179.88(14)
C3 C4 C9 C8 179.80(12)
C3 C4 C9 C10 -2.11(19)
C4 C5 C6 C7 0.1(3)
C4 C9 C10 N1 60.21(18)
C5 C4 C9 C8 -1.0(2)
C5 C4 C9 C10 177.14(13)
C5 C6 C7 C8 -0.4(3)
C6 C7 C8 C9 0.0(2)
C7 C8 C9 C4 0.6(2)
C7 C8 C9 C10 -177.46(14)
C8 C9 C10 N1 -121.70(15)
C9 C4 C5 C6 0.6(2)
C10 N1 C1 C2 64.43(18)
C10 N1 C1 C13 -172.63(15)
C10 N1 C11 O1 1.8(2)
C10 N1 C11 C12 -178.21(14)
C11 N1 C1 C2 -109.25(15)
C11 N1 C1 C13 13.69(18)
C11 N1 C10 C9 93.93(17)
C11 C12 C13 C1 14.9(2)
C13 C1 C2 C3 -177.60(14)
